data_1524866
loop_
_publ_author_name
'Markiv, V.Ya.'
'Belyavina, N.N.'

_publ_section_title
;
 Crystal structure of the Sc8.5 Mn1.2 Ga and Sc8.5 Fe1.2 Ga compounds
;
_journal_name_full
;
Dopovidi Akademii Nauk Ukrains'koi RSR, Seriya A: Fiziko-Matematichni Ta 
Tekhnichni Nauki
;
_journal_page_first 75
_journal_page_last 78
_journal_volume 51
_journal_year 1989
_chemical_formula_sum 'Fe1.536 Ga1.232 Sc11'
_space_group_IT_number 71
_symmetry_space_group_name_Hall '-I 2 2'
_symmetry_space_group_name_H-M 'I m m m'
_cell_angle_alpha 90
_cell_angle_beta 90
_cell_angle_gamma 90
_cell_formula_units_Z 10
_cell_length_a 14.213
_cell_length_b 14.211
_cell_length_c 14.785
_cell_volume 2986.288
_citation_journal_id_ASTM DNUNDU
_cod_data_source_file Markiv_DNUNDU_1989_1915.cif
_cod_data_source_block Fe1.536Ga1.232Sc11
_cod_database_code 1524866

loop_
_symmetry_equiv_pos_as_xyz
x,y,z
-x,-y,z
x,-y,-z
-x,y,-z
-x,-y,-z
x,y,-z
-x,y,z
x,-y,z
x+1/2,y+1/2,z+1/2
-x+1/2,-y+1/2,z+1/2
x+1/2,-y+1/2,-z+1/2
-x+1/2,y+1/2,-z+1/2
-x+1/2,-y+1/2,-z+1/2
x+1/2,y+1/2,-z+1/2
-x+1/2,y+1/2,z+1/2
x+1/2,-y+1/2,z+1/2

loop_
_atom_site_label
_atom_site_type_symbol
_atom_site_fract_x
_atom_site_fract_y
_atom_site_fract_z
_atom_site_occupancy
_atom_site_U_iso_or_equiv
Fe1 Fe 0.3474 0 0.2393 1 0.0
Sc3 Sc 0 0.624 0 1 0.0
Sc7 Sc 0 0.5878 0.6506 1 0.0
Sc1 Sc 0 0 0 1 0.0
Sc5 Sc 0 0 0.645 1 0.0
Sc4 Sc 0 0.298 0.5 1 0.0
Sc6 Sc 0.5 0 0.3398 1 0.0
Ga1 Ga 0 0.2096 0.3174 1 0.0
Fe2 Fe 0.1959 0.3233 0 0.92 0.0
Sc14 Sc 0.1226 0.311 0.176 1 0.0
Sc13 Sc 0.184 0.1246 0.2845 1 0.0
Sc12 Sc 0.3141 0.1901 0.111 1 0.0
Ga2 Ga 0.7091 0 0.6008 0.54 0.0
Sc8 Sc 0 0.0945 0.1702 1 0.0
Sc9 Sc 0.1882 0 0.1228 1 0.0
Sc10 Sc 0.6176 0.6228 0 1 0.0
Sc11 Sc 0.1182 0.1735 0 1 0.0
Sc2 Sc 0.645 0 0 1 0.0
